data_1566978
loop_
_publ_author_name
'Parr, Joseph M.'
'White, Andrew J. P.'
'Crimmin, Mark R.'

_publ_section_title
;
 Magnesium-stabilised transition metal formyl complexes: structures,
 bonding, and ethenediolate formation.
;
_journal_issue 22
_journal_name_full 'Chemical science'
_journal_page_first 6592
_journal_page_last 6598
_journal_paper_doi 10.1039/d2sc02063g
_journal_volume 13
_journal_year 2022
_chemical_formula_moiety 'C64 H84 Cr Mg2 N4 O6, C7 H8'
_chemical_formula_sum 'C71 H92 Cr Mg2 N4 O6'
_chemical_formula_weight 1198.10
_space_group_crystal_system orthorhombic
_space_group_IT_number 33
_space_group_name_Hall 'P 2c -2n'
_space_group_name_H-M_alt 'P n a 21'
_atom_sites_solution_hydrogens mixed
_audit_creation_method SHELXL-2014/7
_audit_update_record
;
2021-10-15 deposited with the CCDC.	2022-05-16 downloaded from the CCDC.
;
_cell_angle_alpha 90
_cell_angle_beta 90
_cell_angle_gamma 90
_cell_formula_units_Z 4
_cell_length_a 35.2188(4)
_cell_length_b 15.39140(16)
_cell_length_c 12.77462(11)
_cell_measurement_reflns_used 6951
_cell_measurement_temperature 173(2)
_cell_measurement_theta_max 73.5620
_cell_measurement_theta_min 4.2660
_cell_volume 6924.70(12)
_computing_cell_refinement 'CrysAlisPro, Agilent Technologies'
_computing_data_collection 'CrysAlisPro, Agilent Technologies'
_computing_data_reduction 'CrysAlisPro, Agilent Technologies'
_computing_molecular_graphics 'Bruker SHELXTL'
_computing_publication_material 'CIFTAB-2014 (Sheldrick, 2014)'
_computing_structure_refinement 'SHELXL-2014/7 (Sheldrick, 2014)'
_computing_structure_solution 'SHELXS-2014 (Sheldrick, 2014)'
_diffrn_ambient_temperature 173(2)
_diffrn_detector_area_resol_mean 10.3745
_diffrn_measured_fraction_theta_full 0.986
_diffrn_measured_fraction_theta_max 0.959
_diffrn_measurement_device_type 'Agilent Xcalibur PX Ultra A'
_diffrn_measurement_method 'omega scans'
_diffrn_radiation_type CuK\a
_diffrn_radiation_wavelength 1.54184
_diffrn_reflns_av_R_equivalents 0.0276
_diffrn_reflns_av_unetI/netI 0.0426
_diffrn_reflns_Laue_measured_fraction_full 0.986
_diffrn_reflns_Laue_measured_fraction_max 0.959
_diffrn_reflns_limit_h_max 43
_diffrn_reflns_limit_h_min -42
_diffrn_reflns_limit_k_max 18
_diffrn_reflns_limit_k_min -16
_diffrn_reflns_limit_l_max 15
_diffrn_reflns_limit_l_min -15
_diffrn_reflns_number 14191
_diffrn_reflns_point_group_measured_fraction_full 0.731
_diffrn_reflns_point_group_measured_fraction_max 0.697
_diffrn_reflns_theta_full 67.684
_diffrn_reflns_theta_max 73.759
_diffrn_reflns_theta_min 3.814
_diffrn_source 'Enhance Ultra (Cu) X-ray Source'
_exptl_absorpt_coefficient_mu 1.934
_exptl_absorpt_correction_T_max 0.904
_exptl_absorpt_correction_T_min 0.660
_exptl_absorpt_correction_type analytical
_exptl_absorpt_process_details
; 
CrysAlisPro, Agilent Technologies, 
Version 1.171.37.35 (release 13-08-2014 CrysAlis171 .NET) 
(compiled Aug 13 2014,18:06:01) 
Analytical numeric absorption correction using a multifaceted crystal 
model based on expressions derived by R.C. Clark & J.S. Reid. 
(Clark, R. C. & Reid, J. S. (1995). Acta Cryst. A51, 887-897) 
Empirical absorption correction using spherical harmonics, 
implemented in SCALE3 ABSPACK scaling algorithm. 
;
_exptl_crystal_colour Yellow
_exptl_crystal_density_diffrn 1.149
_exptl_crystal_description plates
_exptl_crystal_F_000 2568
_exptl_crystal_size_max 0.37
_exptl_crystal_size_mid 0.27
_exptl_crystal_size_min 0.05
_refine_diff_density_max 0.240
_refine_diff_density_min -0.259
_refine_diff_density_rms 0.036
_refine_ls_abs_structure_details
; 
 Flack x determined using 2322 quotients [(I+)-(I-)]/[(I+)+(I-)] 
 (Parsons, Flack and Wagner, Acta Cryst. B69 (2013) 249-259). 
;
_refine_ls_abs_structure_Flack -0.002(4)
_refine_ls_extinction_method none
_refine_ls_goodness_of_fit_ref 1.025
_refine_ls_hydrogen_treatment mixed
_refine_ls_matrix_type full
_refine_ls_number_parameters 797
_refine_ls_number_reflns 9749
_refine_ls_number_restraints 56
_refine_ls_restrained_S_all 1.029
_refine_ls_R_factor_all 0.0427
_refine_ls_R_factor_gt 0.0376
_refine_ls_shift/su_max 0.002
_refine_ls_shift/su_mean 0.000
_refine_ls_structure_factor_coef Fsqd
_refine_ls_weighting_details 'w=1/[\s^2^(Fo^2^)+(0.0536P)^2^+0.5382P] where P=(Fo^2^+2Fc^2^)/3'
_refine_ls_weighting_scheme calc
_refine_ls_wR_factor_gt 0.0931
_refine_ls_wR_factor_ref 0.0978
_reflns_Friedel_coverage 0.387
_reflns_Friedel_fraction_full 0.449
_reflns_Friedel_fraction_max 0.408
_reflns_number_gt 8954
_reflns_number_total 9749
_reflns_threshold_expression 'I > 2\s(I)'
_cod_data_source_file d2sc02063g2.cif
_cod_data_source_block 3a
_cod_depositor_comments 'Adding full bibliography for 1566978--1566986.cif.'
_cod_database_code 1566978
_shelx_shelxl_version_number 2014/7
_shelx_space_group_comment
; 
The symmetry employed for this shelxl refinement is uniquely defined 
by the following loop, which should always be used as a source of 
symmetry information in preference to the above space-group names. 
They are only intended as comments. 
;

loop_
_space_group_symop_operation_xyz
'x, y, z'
'-x, -y, z+1/2'
'x+1/2, -y+1/2, z'
'-x+1/2, y+1/2, z+1/2'

loop_
_atom_site_label
_atom_site_type_symbol
_atom_site_fract_x
_atom_site_fract_y
_atom_site_fract_z
_atom_site_U_iso_or_equiv
_atom_site_adp_type
_atom_site_occupancy
_atom_site_site_symmetry_order
_atom_site_calc_flag
_atom_site_refinement_flags_posn
_atom_site_refinement_flags_adp
_atom_site_refinement_flags_occupancy
_atom_site_disorder_assembly
_atom_site_disorder_group
Cr1 Cr 0.67626(2) 0.68153(3) 0.23143(4) 0.04587(13) Uani 1 1 d . . . . .
Mg1 Mg 0.63492(2) 0.65273(6) 0.58429(7) 0.03378(17) Uani 1 1 d . . . . .
Mg2 Mg 0.60625(2) 0.85421(5) 0.47425(7) 0.03233(17) Uani 1 1 d . . . . .
H1 H 0.6159(10) 0.769(2) 0.549(3) 0.049(9) Uiso 1 1 d . . . . .
N1 N 0.59768(6) 0.59100(15) 0.68241(17) 0.0353(4) Uani 1 1 d . . . . .
C1 C 0.60718(8) 0.57579(19) 0.7811(2) 0.0385(6) Uani 1 1 d . . . . .
C2 C 0.64361(8) 0.5893(2) 0.8229(2) 0.0410(6) Uani 1 1 d . . . . .
H2A H 0.6450 0.5873 0.8971 0.049 Uiso 1 1 calc R U . . .
C3 C 0.67841(8) 0.6052(2) 0.7721(2) 0.0392(6) Uani 1 1 d . . . . .
N3 N 0.68151(6) 0.62331(15) 0.67057(18) 0.0348(4) Uani 1 1 d . . . . .
C4 C 0.57859(9) 0.5393(3) 0.8578(2) 0.0524(7) Uani 1 1 d . . . . .
H4A H 0.5620 0.5860 0.8826 0.079 Uiso 1 1 calc R U . . .
H4B H 0.5920 0.5134 0.9174 0.079 Uiso 1 1 calc R U . . .
H4C H 0.5633 0.4947 0.8230 0.079 Uiso 1 1 calc R U . . .
C5 C 0.71326(9) 0.6002(3) 0.8405(3) 0.0603(9) Uani 1 1 d . . . . .
H5A H 0.7237 0.6587 0.8504 0.090 Uiso 1 1 calc R U . . .
H5B H 0.7323 0.5631 0.8070 0.090 Uiso 1 1 calc R U . . .
H5C H 0.7064 0.5757 0.9087 0.090 Uiso 1 1 calc R U . . .
C6 C 0.56071(8) 0.56428(19) 0.6478(2) 0.0392(6) Uani 1 1 d . . . . .
C7 C 0.52844(8) 0.6155(2) 0.6686(2) 0.0434(6) Uani 1 1 d . . . . .
C8 C 0.49316(9) 0.5851(3) 0.6340(3) 0.0528(7) Uani 1 1 d . . . . .
H8A H 0.4711 0.6190 0.6469 0.063 Uiso 1 1 calc R U . . .
C9 C 0.48966(10) 0.5072(3) 0.5817(3) 0.0606(9) Uani 1 1 d . . . . .
H9A H 0.4653 0.4868 0.5612 0.073 Uiso 1 1 calc R U . . .
C10 C 0.52138(11) 0.4592(2) 0.5594(3) 0.0552(8) Uani 1 1 d . . . . .
H10A H 0.5188 0.4062 0.5220 0.066 Uiso 1 1 calc R U . . .
C11 C 0.55746(9) 0.48648(19) 0.5904(2) 0.0460(6) Uani 1 1 d . . . . .
C12 C 0.53042(7) 0.7031(2) 0.7232(2) 0.0433(6) Uani 1 1 d . . . . .
H12A H 0.5565 0.7098 0.7530 0.052 Uiso 1 1 calc R U . . .
C13 C 0.52388(10) 0.7769(2) 0.6463(3) 0.0534(7) Uani 1 1 d . . . . .
H13A H 0.5431 0.7745 0.5910 0.080 Uiso 1 1 calc R U . . .
H13B H 0.5258 0.8326 0.6832 0.080 Uiso 1 1 calc R U . . .
H13C H 0.4986 0.7712 0.6153 0.080 Uiso 1 1 calc R U . . .
C14 C 0.50188(11) 0.7114(3) 0.8133(3) 0.0655(9) Uani 1 1 d . . . . .
H14A H 0.4760 0.7072 0.7856 0.098 Uiso 1 1 calc R U . . .
H14B H 0.5052 0.7678 0.8479 0.098 Uiso 1 1 calc R U . . .
H14C H 0.5062 0.6647 0.8640 0.098 Uiso 1 1 calc R U . . .
C15 C 0.59225(11) 0.4327(2) 0.5626(3) 0.0535(7) Uani 1 1 d . . . . .
H15A H 0.6144 0.4732 0.5656 0.064 Uiso 1 1 calc R U . . .
C16 C 0.59984(17) 0.3631(4) 0.6423(4) 0.0875(14) Uani 1 1 d . . . . .
H16A H 0.6012 0.3893 0.7122 0.131 Uiso 1 1 calc R U . . .
H16B H 0.6240 0.3345 0.6263 0.131 Uiso 1 1 calc R U . . .
H16C H 0.5793 0.3202 0.6406 0.131 Uiso 1 1 calc R U . . .
C17 C 0.59143(18) 0.3964(4) 0.4521(4) 0.0926(15) Uani 1 1 d . . . . .
H17A H 0.5747 0.3455 0.4498 0.139 Uiso 1 1 calc R U . . .
H17B H 0.6172 0.3793 0.4313 0.139 Uiso 1 1 calc R U . . .
H17C H 0.5819 0.4409 0.4039 0.139 Uiso 1 1 calc R U . . .
C18 C 0.71894(7) 0.6184(2) 0.6252(2) 0.0388(6) Uani 1 1 d . . . . .
C19 C 0.73123(9) 0.5383(2) 0.5850(3) 0.0507(7) Uani 1 1 d . . . . .
C20 C 0.76766(11) 0.5331(2) 0.5421(3) 0.0606(9) Uani 1 1 d . . . . .
H20A H 0.7766 0.4790 0.5160 0.073 Uiso 1 1 calc R U . . .
C21 C 0.79096(9) 0.6052(3) 0.5370(3) 0.0589(9) Uani 1 1 d . . . . .
H21A H 0.8157 0.6006 0.5081 0.071 Uiso 1 1 calc R U . . .
C22 C 0.77812(8) 0.6828(2) 0.5738(3) 0.0527(7) Uani 1 1 d . . . . .
H22A H 0.7942 0.7323 0.5694 0.063 Uiso 1 1 calc R U . . .
C23 C 0.74200(8) 0.6919(2) 0.6179(2) 0.0427(6) Uani 1 1 d . . . . .
C24 C 0.70640(12) 0.4574(2) 0.5872(5) 0.0763(13) Uani 1 1 d . . . . .
H24A H 0.6799 0.4762 0.6043 0.092 Uiso 1 1 calc R U . . .
C25 C 0.7195(2) 0.3956(3) 0.6738(6) 0.114(2) Uani 1 1 d . . . . .
H25A H 0.7466 0.3832 0.6652 0.171 Uiso 1 1 calc R U . . .
H25B H 0.7051 0.3413 0.6694 0.171 Uiso 1 1 calc R U . . .
H25C H 0.7152 0.4226 0.7422 0.171 Uiso 1 1 calc R U . . .
C26 C 0.70530(19) 0.4122(3) 0.4828(7) 0.1028(19) Uani 1 1 d . . . . .
H26A H 0.6977 0.4536 0.4285 0.154 Uiso 1 1 calc R U . . .
H26B H 0.6870 0.3644 0.4855 0.154 Uiso 1 1 calc R U . . .
H26C H 0.7306 0.3891 0.4665 0.154 Uiso 1 1 calc R U . . .
C27 C 0.72895(9) 0.7802(2) 0.6565(3) 0.0506(7) Uani 1 1 d . . . . .
H27A H 0.7041 0.7718 0.6930 0.061 Uiso 1 1 calc R U . . .
C28 C 0.72226(11) 0.8417(2) 0.5656(3) 0.0623(9) Uani 1 1 d . . . . .
H28A H 0.7463 0.8522 0.5291 0.093 Uiso 1 1 calc R U . . .
H28B H 0.7122 0.8968 0.5920 0.093 Uiso 1 1 calc R U . . .
H28C H 0.7040 0.8157 0.5170 0.093 Uiso 1 1 calc R U . . .
C29 C 0.75661(13) 0.8206(3) 0.7353(4) 0.0757(10) Uani 1 1 d . . . . .
H29A H 0.7617 0.7790 0.7916 0.114 Uiso 1 1 calc R U . . .
H29B H 0.7454 0.8734 0.7649 0.114 Uiso 1 1 calc R U . . .
H29C H 0.7804 0.8353 0.6998 0.114 Uiso 1 1 calc R U . . .
N31 N 0.60440(6) 0.96336(14) 0.56415(17) 0.0334(4) Uani 1 1 d . . . . .
C31 C 0.57309(8) 1.01183(17) 0.5706(2) 0.0388(5) Uani 1 1 d . . . . .
C32 C 0.53908(8) 0.9924(2) 0.5182(3) 0.0448(6) Uani 1 1 d . . . . .
H32A H 0.5172 1.0208 0.5449 0.054 Uiso 1 1 calc R U . . .
N33 N 0.55854(6) 0.88405(15) 0.39269(18) 0.0363(5) Uani 1 1 d . . . . .
C33 C 0.53257(8) 0.9380(2) 0.4333(3) 0.0439(6) Uani 1 1 d . . . . .
C34 C 0.57293(10) 1.0951(2) 0.6340(3) 0.0539(7) Uani 1 1 d . . . . .
H34A H 0.5862 1.0854 0.7005 0.081 Uiso 1 1 calc R U . . .
H34B H 0.5467 1.1126 0.6480 0.081 Uiso 1 1 calc R U . . .
H34C H 0.5859 1.1410 0.5946 0.081 Uiso 1 1 calc R U . . .
C35 C 0.49348(10) 0.9423(3) 0.3840(4) 0.0692(11) Uani 1 1 d . . . . .
H35A H 0.4956 0.9654 0.3128 0.104 Uiso 1 1 calc R U . . .
H35B H 0.4771 0.9804 0.4258 0.104 Uiso 1 1 calc R U . . .
H35C H 0.4824 0.8839 0.3815 0.104 Uiso 1 1 calc R U . . .
C36 C 0.63706(7) 0.99164(18) 0.6234(2) 0.0398(6) Uani 1 1 d . . . . .
C37 C 0.64301(7) 0.9558(2) 0.7238(3) 0.0456(6) Uani 1 1 d . . . . .
C38 C 0.67389(9) 0.9862(3) 0.7820(3) 0.0644(10) Uani 1 1 d . . . . .
H38A H 0.6782 0.9637 0.8503 0.077 Uiso 1 1 calc R U . . .
C39 C 0.69807(11) 1.0477(3) 0.7426(4) 0.0778(13) Uani 1 1 d . . . . .
H39A H 0.7185 1.0685 0.7843 0.093 Uiso 1 1 calc R U . . .
C40 C 0.69307(10) 1.0794(3) 0.6434(5) 0.0720(12) Uani 1 1 d . . . . .
H40A H 0.7106 1.1207 0.6167 0.086 Uiso 1 1 calc R U . . .
C41 C 0.66230(9) 1.0519(2) 0.5795(3) 0.0522(8) Uani 1 1 d . . . . .
C42 C 0.61678(9) 0.8878(2) 0.7693(2) 0.0480(7) Uani 1 1 d . . . . .
H42A H 0.6077 0.8519 0.7091 0.058 Uiso 1 1 calc R U . . .
C43 C 0.63517(13) 0.8250(3) 0.8465(4) 0.0763(12) Uani 1 1 d . . . . .
H43A H 0.6582 0.8002 0.8152 0.114 Uiso 1 1 calc R U . . .
H43B H 0.6173 0.7781 0.8631 0.114 Uiso 1 1 calc R U . . .
H43C H 0.6419 0.8561 0.9108 0.114 Uiso 1 1 calc R U . . .
C44 C 0.58181(11) 0.9268(3) 0.8186(3) 0.0601(8) Uani 1 1 d . . . . .
H44A H 0.5894 0.9699 0.8711 0.090 Uiso 1 1 calc R U . . .
H44B H 0.5669 0.8809 0.8522 0.090 Uiso 1 1 calc R U . . .
H44C H 0.5664 0.9550 0.7644 0.090 Uiso 1 1 calc R U . . .
C45 C 0.65831(11) 1.0827(2) 0.4684(4) 0.0635(9) Uani 1 1 d . . . . .
H45A H 0.6322 1.0677 0.4437 0.076 Uiso 1 1 calc R U . . .
C46 C 0.6634(3) 1.1813(3) 0.4587(7) 0.122(3) Uani 1 1 d . . . . .
H46A H 0.6470 1.2106 0.5096 0.183 Uiso 1 1 calc R U . . .
H46B H 0.6565 1.1998 0.3878 0.183 Uiso 1 1 calc R U . . .
H46C H 0.6900 1.1965 0.4725 0.183 Uiso 1 1 calc R U . . .
C47 C 0.68661(14) 1.0375(4) 0.3976(4) 0.0811(12) Uani 1 1 d . . . . .
H47A H 0.7123 1.0445 0.4262 0.122 Uiso 1 1 calc R U . . .
H47B H 0.6855 1.0631 0.3275 0.122 Uiso 1 1 calc R U . . .
H47C H 0.6804 0.9755 0.3935 0.122 Uiso 1 1 calc R U . . .
C48 C 0.55238(8) 0.8534(2) 0.2875(2) 0.0419(6) Uani 1 1 d . . . . .
C49 C 0.56663(11) 0.9039(2) 0.2050(3) 0.0544(8) Uani 1 1 d . . . . .
C50 C 0.56047(14) 0.8753(3) 0.1032(3) 0.0695(11) Uani 1 1 d . . . . .
H50A H 0.5695 0.9091 0.0462 0.083 Uiso 1 1 calc R U . . .
C51 C 0.54147(15) 0.7988(3) 0.0833(3) 0.0744(11) Uani 1 1 d . . . . .
H51A H 0.5374 0.7805 0.0132 0.089 Uiso 1 1 calc R U . . .
C52 C 0.52846(12) 0.7493(3) 0.1642(3) 0.0622(9) Uani 1 1 d . . . . .
H52A H 0.5156 0.6965 0.1496 0.075 Uiso 1 1 calc R U . . .
C53 C 0.53369(9) 0.7748(2) 0.2679(2) 0.0459(7) Uani 1 1 d . . . . .
C54 C 0.58782(14) 0.9887(3) 0.2241(3) 0.0705(10) Uani 1 1 d . . . . .
H54A H 0.5981 0.9861 0.2970 0.085 Uiso 1 1 calc R U . . .
C55 C 0.5615(2) 1.0661(3) 0.2191(6) 0.1024(18) Uani 1 1 d . . . . .
H55A H 0.5514 1.0719 0.1479 0.154 Uiso 1 1 calc R U . . .
H55B H 0.5755 1.1188 0.2377 0.154 Uiso 1 1 calc R U . . .
H55C H 0.5404 1.0578 0.2683 0.154 Uiso 1 1 calc R U . . .
C56 C 0.62177(17) 1.0016(4) 0.1508(5) 0.0970(17) Uani 1 1 d . . . . .
H56A H 0.6376 0.9493 0.1513 0.146 Uiso 1 1 calc R U . . .
H56B H 0.6368 1.0514 0.1747 0.146 Uiso 1 1 calc R U . . .
H56C H 0.6126 1.0125 0.0796 0.146 Uiso 1 1 calc R U . . .
C57 C 0.52087(10) 0.7162(2) 0.3561(3) 0.0513(7) Uani 1 1 d . . . . .
H57A H 0.5209 0.7508 0.4223 0.062 Uiso 1 1 calc R U . . .
C58 C 0.54823(13) 0.6415(3) 0.3691(3) 0.0713(11) Uani 1 1 d . . . . .
H58A H 0.5485 0.6064 0.3050 0.107 Uiso 1 1 calc R U . . .
H58B H 0.5402 0.6054 0.4282 0.107 Uiso 1 1 calc R U . . .
H58C H 0.5738 0.6642 0.3823 0.107 Uiso 1 1 calc R U . . .
C59 C 0.48071(13) 0.6808(4) 0.3392(4) 0.0822(13) Uani 1 1 d . . . . .
H59A H 0.4637 0.7285 0.3194 0.123 Uiso 1 1 calc R U . . .
H59B H 0.4716 0.6540 0.4041 0.123 Uiso 1 1 calc R U . . .
H59C H 0.4811 0.6372 0.2833 0.123 Uiso 1 1 calc R U . . .
C61 C 0.6575(2) 0.6015(8) 0.3492(5) 0.065(2) Uani 0.616(16) 1 d . U P A 1
H61A H 0.6549 0.5424 0.3289 0.078 Uiso 0.616(16) 1 calc R U P A 1
C61' C 0.6629(3) 0.6419(9) 0.3597(8) 0.045(2) Uiso 0.384(16) 1 d . U P A 2
O61 O 0.64929(7) 0.61556(16) 0.43962(16) 0.0475(5) Uani 1 1 d . . . . .
C62 C 0.65184(17) 0.7698(5) 0.2992(4) 0.0444(15) Uani 0.616(16) 1 d . U P A 1
C62' C 0.6621(4) 0.8039(10) 0.2860(9) 0.054(3) Uiso 0.384(16) 1 d . U P A 2
H62A H 0.6738 0.8504 0.2492 0.065 Uiso 0.384(16) 1 calc R U P A 2
O62 O 0.64172(6) 0.82607(15) 0.35595(17) 0.0472(5) Uani 1 1 d . . . . .
C63 C 0.69000(12) 0.7470(3) 0.1106(3) 0.0612(9) Uani 1 1 d . . . . .
O63 O 0.69825(12) 0.7877(3) 0.0402(3) 0.1001(13) Uani 1 1 d . . . . .
C64 C 0.69898(11) 0.5792(3) 0.1739(3) 0.0634(9) Uani 1 1 d . . . . .
O64 O 0.71187(10) 0.5186(2) 0.1383(4) 0.1019(13) Uani 1 1 d . . . . .
C65 C 0.72260(12) 0.7111(3) 0.2981(3) 0.0595(9) Uani 1 1 d . . . . .
O65 O 0.75038(11) 0.7314(3) 0.3367(3) 0.0857(9) Uani 1 1 d . . . . .
C66 C 0.62967(12) 0.6504(3) 0.1656(3) 0.0681(10) Uani 1 1 d . . . . .
O66 O 0.60241(10) 0.6282(3) 0.1248(4) 0.1000(12) Uani 1 1 d . . . . .
C70 C 0.3823(4) 0.6275(11) 0.6648(13) 0.132(5) Uani 0.535(11) 1 d D U P B 2
H70A H 0.3833 0.5644 0.6555 0.199 Uiso 0.535(11) 1 calc R U P B 2
H70B H 0.3613 0.6424 0.7118 0.199 Uiso 0.535(11) 1 calc R U P B 2
H70C H 0.4062 0.6478 0.6953 0.199 Uiso 0.535(11) 1 calc R U P B 2
C71 C 0.3764(2) 0.6693(5) 0.5636(7) 0.093(3) Uani 0.535(11) 1 d DG . P B 2
C72 C 0.3946(2) 0.7476(5) 0.5426(8) 0.101(5) Uani 0.535(11) 1 d DG U P B 2
H72A H 0.4118 0.7715 0.5921 0.121 Uiso 0.535(11) 1 calc R U P B 2
C73 C 0.3875(3) 0.7909(6) 0.4491(9) 0.144(7) Uani 0.535(11) 1 d G . P B 2
H73A H 0.3999 0.8444 0.4347 0.173 Uiso 0.535(11) 1 calc R U P B 2
C74 C 0.3624(3) 0.7559(8) 0.3766(7) 0.142(6) Uani 0.535(11) 1 d G U P B 2
H74A H 0.3576 0.7856 0.3127 0.170 Uiso 0.535(11) 1 calc R U P B 2
C75 C 0.3443(3) 0.6776(8) 0.3976(7) 0.126(5) Uani 0.535(11) 1 d G U P B 2
H75A H 0.3271 0.6537 0.3480 0.151 Uiso 0.535(11) 1 calc R U P B 2
C76 C 0.3513(2) 0.6343(5) 0.4911(8) 0.115(5) Uani 0.535(11) 1 d DG U P B 2
H76A H 0.3389 0.5808 0.5054 0.138 Uiso 0.535(11) 1 calc R U P B 2
C70' C 0.3771(6) 0.7965(12) 0.3705(15) 0.121(6) Uiso 0.465(11) 1 d D U P B 1
H70D H 0.3614 0.7776 0.3114 0.181 Uiso 0.465(11) 1 calc R U P B 1
H70E H 0.4037 0.8009 0.3480 0.181 Uiso 0.465(11) 1 calc R U P B 1
H70F H 0.3684 0.8534 0.3950 0.181 Uiso 0.465(11) 1 calc R U P B 1
C71' C 0.3741(3) 0.7332(5) 0.4558(6) 0.073(3) Uiso 0.465(11) 1 d DG . P B 1
C72' C 0.3550(3) 0.6549(6) 0.4434(7) 0.111(5) Uiso 0.465(11) 1 d DG U P B 1
H72B H 0.3435 0.6411 0.3783 0.133 Uiso 0.465(11) 1 calc R U P B 1
C73' C 0.3527(4) 0.5967(6) 0.5264(9) 0.129(6) Uiso 0.465(11) 1 d G U P B 1
H73B H 0.3396 0.5432 0.5180 0.155 Uiso 0.465(11) 1 calc R U P B 1
C74' C 0.3696(3) 0.6169(6) 0.6218(7) 0.112(5) Uiso 0.465(11) 1 d G U P B 1
H74B H 0.3680 0.5771 0.6785 0.134 Uiso 0.465(11) 1 calc R U P B 1
C75' C 0.3887(3) 0.6952(7) 0.6341(6) 0.100(4) Uiso 0.465(11) 1 d G . P B 1
H75B H 0.4002 0.7090 0.6993 0.120 Uiso 0.465(11) 1 calc R U P B 1
C76' C 0.3910(3) 0.7534(6) 0.5511(7) 0.115(7) Uiso 0.465(11) 1 d DG U P B 1
H76B H 0.4040 0.8069 0.5596 0.138 Uiso 0.465(11) 1 calc R U P B 1

loop_
_atom_site_aniso_label
_atom_site_aniso_U_11
_atom_site_aniso_U_22
_atom_site_aniso_U_33
_atom_site_aniso_U_23
_atom_site_aniso_U_13
_atom_site_aniso_U_12
Cr1 0.0577(3) 0.0495(3) 0.03042(19) 0.0008(2) 0.0090(2) 0.0125(2)
Mg1 0.0342(4) 0.0375(4) 0.0297(4) 0.0068(3) -0.0015(3) -0.0032(3)
Mg2 0.0310(3) 0.0317(4) 0.0343(4) -0.0043(3) -0.0048(3) 0.0035(3)
N1 0.0357(10) 0.0391(11) 0.0312(10) 0.0040(9) -0.0009(8) -0.0077(9)
C1 0.0399(12) 0.0451(14) 0.0305(12) 0.0048(11) 0.0022(11) -0.0030(11)
C2 0.0409(13) 0.0555(16) 0.0266(11) 0.0066(11) -0.0008(10) -0.0027(12)
C3 0.0364(12) 0.0478(15) 0.0335(12) 0.0055(11) -0.0020(10) 0.0016(11)
N3 0.0325(9) 0.0385(11) 0.0333(10) 0.0027(9) 0.0022(8) 0.0029(9)
C4 0.0464(15) 0.073(2) 0.0384(14) 0.0167(14) 0.0018(12) -0.0117(15)
C5 0.0398(15) 0.095(3) 0.0463(16) 0.0158(18) -0.0049(13) 0.0025(17)
C6 0.0401(12) 0.0457(14) 0.0318(11) 0.0079(11) -0.0013(10) -0.0123(11)
C7 0.0381(12) 0.0551(16) 0.0370(13) 0.0057(12) -0.0028(10) -0.0104(12)
C8 0.0394(13) 0.069(2) 0.0504(16) 0.0062(16) -0.0060(12) -0.0128(15)
C9 0.0532(17) 0.072(2) 0.0567(18) 0.0084(18) -0.0147(15) -0.0286(17)
C10 0.0673(19) 0.0501(16) 0.0481(16) 0.0045(14) -0.0092(14) -0.0246(16)
C11 0.0586(16) 0.0420(14) 0.0374(13) 0.0058(12) -0.0039(13) -0.0136(13)
C12 0.0373(12) 0.0553(15) 0.0373(13) 0.0001(13) -0.0002(11) -0.0019(11)
C13 0.0512(15) 0.0583(18) 0.0508(17) 0.0011(15) -0.0024(14) -0.0023(15)
C14 0.0583(19) 0.092(3) 0.0463(17) -0.0019(18) 0.0121(15) -0.002(2)
C15 0.0649(18) 0.0411(14) 0.0544(18) -0.0032(14) 0.0051(15) -0.0090(14)
C16 0.105(3) 0.088(3) 0.069(3) 0.021(2) 0.016(3) 0.026(3)
C17 0.108(4) 0.109(4) 0.061(2) -0.021(3) -0.003(2) 0.021(3)
C18 0.0334(12) 0.0479(15) 0.0350(12) 0.0063(11) 0.0017(10) 0.0056(11)
C19 0.0455(14) 0.0467(15) 0.0600(17) 0.0042(15) 0.0116(14) 0.0098(13)
C20 0.0576(18) 0.0538(18) 0.071(2) 0.0055(17) 0.0193(17) 0.0186(16)
C21 0.0418(14) 0.073(2) 0.062(2) 0.0104(18) 0.0165(15) 0.0115(16)
C22 0.0382(13) 0.0626(18) 0.0572(17) 0.0041(16) 0.0072(13) -0.0035(13)
C23 0.0348(12) 0.0523(16) 0.0411(13) 0.0008(12) 0.0010(10) 0.0018(12)
C24 0.067(2) 0.0406(16) 0.121(4) -0.002(2) 0.035(3) 0.0067(16)
C25 0.151(6) 0.066(3) 0.124(5) 0.026(3) 0.057(5) -0.002(3)
C26 0.111(4) 0.058(2) 0.139(6) -0.023(3) 0.014(4) -0.007(3)
C27 0.0414(13) 0.0524(17) 0.0579(18) -0.0113(15) 0.0057(13) -0.0066(13)
C28 0.0616(18) 0.0530(17) 0.072(2) -0.0085(17) -0.0023(17) 0.0115(16)
C29 0.078(2) 0.075(2) 0.074(2) -0.018(2) -0.016(2) -0.011(2)
N31 0.0294(9) 0.0324(10) 0.0384(11) -0.0054(9) 0.0011(8) 0.0009(8)
C31 0.0385(12) 0.0360(12) 0.0420(13) -0.0024(11) 0.0057(11) 0.0056(11)
C32 0.0348(12) 0.0477(15) 0.0517(15) -0.0023(13) 0.0007(11) 0.0144(12)
N33 0.0353(10) 0.0386(11) 0.0349(10) 0.0017(9) -0.0066(9) 0.0031(9)
C33 0.0355(12) 0.0472(15) 0.0488(14) 0.0017(12) -0.0076(11) 0.0099(12)
C34 0.0546(16) 0.0430(15) 0.0642(19) -0.0160(15) 0.0072(15) 0.0114(14)
C35 0.0425(16) 0.086(3) 0.079(2) -0.014(2) -0.0195(17) 0.0204(18)
C36 0.0311(11) 0.0379(13) 0.0504(14) -0.0156(12) 0.0045(11) -0.0004(11)
C37 0.0341(11) 0.0589(16) 0.0438(14) -0.0200(14) -0.0007(11) 0.0047(12)
C38 0.0427(15) 0.093(3) 0.0574(19) -0.032(2) -0.0082(14) 0.0005(18)
C39 0.0505(18) 0.098(3) 0.085(3) -0.038(3) -0.0086(19) -0.016(2)
C40 0.0454(16) 0.061(2) 0.109(4) -0.027(2) 0.013(2) -0.0180(16)
C41 0.0402(13) 0.0406(14) 0.076(2) -0.0163(16) 0.0129(15) -0.0070(12)
C42 0.0486(15) 0.0591(18) 0.0362(12) -0.0066(13) 0.0014(12) 0.0060(14)
C43 0.067(2) 0.085(3) 0.077(3) 0.010(2) 0.004(2) 0.026(2)
C44 0.0571(18) 0.074(2) 0.0497(17) 0.0016(16) 0.0073(15) 0.0105(18)
C45 0.0557(17) 0.0419(15) 0.093(3) 0.0025(18) 0.023(2) -0.0088(15)
C46 0.182(7) 0.056(2) 0.128(6) 0.013(3) 0.047(5) -0.005(4)
C47 0.071(2) 0.090(3) 0.083(3) -0.007(3) 0.022(2) 0.000(2)
C48 0.0412(13) 0.0495(15) 0.0350(13) 0.0042(12) -0.0110(11) 0.0040(12)
C49 0.0679(19) 0.0532(17) 0.0421(16) 0.0116(13) -0.0104(14) 0.0004(16)
C50 0.100(3) 0.074(2) 0.0349(16) 0.0176(16) -0.0108(16) -0.009(2)
C51 0.109(3) 0.080(2) 0.0348(15) 0.0017(17) -0.0216(19) -0.006(2)
C52 0.077(2) 0.066(2) 0.0427(16) -0.0014(16) -0.0189(16) -0.0121(19)
C53 0.0511(15) 0.0509(16) 0.0358(13) -0.0008(12) -0.0131(12) -0.0011(14)
C54 0.100(3) 0.0594(19) 0.0522(18) 0.0163(18) -0.009(2) -0.013(2)
C55 0.145(5) 0.056(2) 0.107(4) 0.011(3) 0.007(4) -0.004(3)
C56 0.105(4) 0.093(3) 0.093(4) 0.026(3) 0.005(3) -0.034(3)
C57 0.0538(16) 0.0600(18) 0.0400(14) -0.0003(14) -0.0052(13) -0.0154(15)
C58 0.076(2) 0.079(3) 0.060(2) 0.029(2) -0.0003(18) -0.003(2)
C59 0.063(2) 0.107(4) 0.077(3) 0.001(3) -0.007(2) -0.029(2)
C61 0.083(4) 0.070(5) 0.043(3) 0.008(3) 0.009(3) -0.003(4)
O61 0.0583(12) 0.0541(12) 0.0301(9) -0.0019(8) 0.0058(8) 0.0049(10)
C62 0.044(2) 0.044(3) 0.045(2) 0.002(2) 0.011(2) -0.011(3)
O62 0.0470(10) 0.0534(12) 0.0413(10) -0.0058(9) 0.0092(9) 0.0073(9)
C63 0.074(2) 0.070(2) 0.0395(16) 0.0050(15) -0.0033(15) -0.0075(19)
O63 0.118(3) 0.129(3) 0.0536(17) 0.0356(19) -0.0129(17) -0.043(3)
C64 0.0581(18) 0.064(2) 0.068(2) -0.0110(19) 0.0045(17) 0.0039(18)
O64 0.087(2) 0.081(2) 0.137(3) -0.050(2) -0.004(2) 0.0284(19)
C65 0.076(2) 0.063(2) 0.0395(15) -0.0051(15) -0.0036(16) 0.0211(18)
O65 0.091(2) 0.099(2) 0.0680(18) -0.0117(17) -0.0241(17) 0.0151(19)
C66 0.064(2) 0.087(3) 0.0528(19) -0.0037(19) 0.0107(18) 0.012(2)
O66 0.0681(18) 0.141(3) 0.090(2) -0.021(3) -0.0047(18) -0.001(2)
C70 0.082(7) 0.173(13) 0.142(12) 0.018(11) -0.022(8) 0.002(8)
C71 0.070(5) 0.102(7) 0.106(8) -0.010(6) -0.001(5) -0.003(5)
C72 0.094(7) 0.085(7) 0.124(10) -0.046(7) 0.011(6) -0.032(5)
C73 0.136(13) 0.118(11) 0.18(2) -0.009(13) 0.038(13) 0.035(11)
C74 0.116(10) 0.174(14) 0.135(11) -0.049(12) 0.035(9) 0.044(11)
C75 0.104(8) 0.158(12) 0.115(10) -0.041(10) -0.002(8) 0.034(9)
C76 0.092(7) 0.108(8) 0.145(11) -0.071(9) -0.005(7) 0.023(6)

loop_
_atom_type_symbol
_atom_type_description
_atom_type_scat_dispersion_real
_atom_type_scat_dispersion_imag
_atom_type_scat_source
C C 0.0181 0.0091 'International Tables Vol C Tables 4.2.6.8 and 6.1.1.4'
H H 0.0000 0.0000 'International Tables Vol C Tables 4.2.6.8 and 6.1.1.4'
Cr Cr -0.1635 2.4439 'International Tables Vol C Tables 4.2.6.8 and 6.1.1.4'
Mg Mg 0.1719 0.1771 'International Tables Vol C Tables 4.2.6.8 and 6.1.1.4'
N N 0.0311 0.0180 'International Tables Vol C Tables 4.2.6.8 and 6.1.1.4'
O O 0.0492 0.0322 'International Tables Vol C Tables 4.2.6.8 and 6.1.1.4'

loop_
_geom_angle_atom_site_label_1
_geom_angle_atom_site_label_2
_geom_angle_atom_site_label_3
_geom_angle
_geom_angle_site_symmetry_1
_geom_angle_site_symmetry_3
_geom_angle_publ_flag
C61' Cr1 C65 84.1(4) . . ?
C62 Cr1 C65 90.8(2) . . ?
C61' Cr1 C66 95.3(4) . . ?
C62 Cr1 C66 89.5(2) . . ?
C65 Cr1 C66 179.2(2) . . ?
C61' Cr1 C63 167.7(4) . . ?
C62 Cr1 C63 96.4(3) . . ?
C65 Cr1 C63 91.05(17) . . ?
C66 Cr1 C63 89.66(18) . . ?
C61' Cr1 C64 100.3(4) . . ?
C62 Cr1 C64 172.5(3) . . ?
C65 Cr1 C64 90.59(16) . . ?
C66 Cr1 C64 89.05(18) . . ?
C63 Cr1 C64 91.02(19) . . ?
C62 Cr1 C61 87.0(3) . . ?
C65 Cr1 C61 95.2(3) . . ?
C66 Cr1 C61 84.0(3) . . ?
C63 Cr1 C61 172.8(3) . . ?
C64 Cr1 C61 85.5(3) . . ?
C61' Cr1 C62' 86.5(5) . . ?
C65 Cr1 C62' 80.7(4) . . ?
C66 Cr1 C62' 99.8(4) . . ?
C63 Cr1 C62' 81.6(5) . . ?
C64 Cr1 C62' 168.4(5) . . ?
O61 Mg1 N3 103.51(10) . . ?
O61 Mg1 N1 126.52(10) . . ?
N3 Mg1 N1 94.70(10) . . ?
O61 Mg1 Mg2 87.47(7) . . ?
N3 Mg1 Mg2 129.80(7) . . ?
N1 Mg1 Mg2 117.73(7) . . ?
O62 Mg2 N33 100.22(10) . . ?
O62 Mg2 N31 128.49(10) . . ?
N33 Mg2 N31 94.38(9) . . ?
O62 Mg2 Mg1 86.14(7) . . ?
N33 Mg2 Mg1 129.51(7) . . ?
N31 Mg2 Mg1 120.41(7) . . ?
C1 N1 C6 118.1(2) . . ?
C1 N1 Mg1 120.19(19) . . ?
C6 N1 Mg1 121.69(17) . . ?
N1 C1 C2 124.4(2) . . ?
N1 C1 C4 120.9(3) . . ?
C2 C1 C4 114.6(2) . . ?
C1 C2 C3 130.2(2) . . ?
N3 C3 C2 123.8(3) . . ?
N3 C3 C5 120.6(3) . . ?
C2 C3 C5 115.6(3) . . ?
C3 N3 C18 117.1(2) . . ?
C3 N3 Mg1 120.66(19) . . ?
C18 N3 Mg1 122.19(18) . . ?
C7 C6 C11 120.6(3) . . ?
C7 C6 N1 120.9(3) . . ?
C11 C6 N1 118.5(3) . . ?
C8 C7 C6 118.0(3) . . ?
C8 C7 C12 118.8(3) . . ?
C6 C7 C12 123.1(2) . . ?
C9 C8 C7 121.6(3) . . ?
C10 C9 C8 119.8(3) . . ?
C9 C10 C11 121.4(3) . . ?
C10 C11 C6 118.5(3) . . ?
C10 C11 C15 120.2(3) . . ?
C6 C11 C15 121.3(3) . . ?
C13 C12 C7 111.1(3) . . ?
C13 C12 C14 108.9(3) . . ?
C7 C12 C14 112.9(3) . . ?
C16 C15 C17 111.8(4) . . ?
C16 C15 C11 111.9(3) . . ?
C17 C15 C11 113.7(4) . . ?
C23 C18 C19 120.5(3) . . ?
C23 C18 N3 121.1(3) . . ?
C19 C18 N3 118.3(3) . . ?
C20 C19 C18 118.5(3) . . ?
C20 C19 C24 119.2(3) . . ?
C18 C19 C24 122.3(3) . . ?
C21 C20 C19 121.2(3) . . ?
C22 C21 C20 119.4(3) . . ?
C21 C22 C23 122.0(3) . . ?
C18 C23 C22 118.4(3) . . ?
C18 C23 C27 121.9(2) . . ?
C22 C23 C27 119.7(3) . . ?
C26 C24 C19 112.2(4) . . ?
C26 C24 C25 111.1(4) . . ?
C19 C24 C25 110.4(5) . . ?
C28 C27 C23 111.0(3) . . ?
C28 C27 C29 110.4(3) . . ?
C23 C27 C29 112.6(3) . . ?
C31 N31 C36 117.2(2) . . ?
C31 N31 Mg2 121.50(18) . . ?
C36 N31 Mg2 121.26(16) . . ?
N31 C31 C32 123.8(3) . . ?
N31 C31 C34 120.6(3) . . ?
C32 C31 C34 115.6(3) . . ?
C33 C32 C31 129.9(3) . . ?
C33 N33 C48 117.5(2) . . ?
C33 N33 Mg2 120.43(19) . . ?
C48 N33 Mg2 121.96(18) . . ?
N33 C33 C32 124.3(2) . . ?
N33 C33 C35 119.1(3) . . ?
C32 C33 C35 116.6(3) . . ?
C41 C36 C37 121.9(3) . . ?
C41 C36 N31 119.6(3) . . ?
C37 C36 N31 118.5(2) . . ?
C38 C37 C36 117.9(3) . . ?
C38 C37 C42 120.2(3) . . ?
C36 C37 C42 122.0(3) . . ?
C39 C38 C37 121.3(4) . . ?
C40 C39 C38 120.4(3) . . ?
C39 C40 C41 121.6(4) . . ?
C36 C41 C40 116.8(4) . . ?
C36 C41 C45 121.8(3) . . ?
C40 C41 C45 121.3(3) . . ?
C44 C42 C37 112.6(3) . . ?
C44 C42 C43 109.3(3) . . ?
C37 C42 C43 115.3(3) . . ?
C41 C45 C47 110.9(4) . . ?
C41 C45 C46 112.2(5) . . ?
C47 C45 C46 109.2(4) . . ?
C53 C48 C49 120.9(3) . . ?
C53 C48 N33 121.4(3) . . ?
C49 C48 N33 117.7(3) . . ?
C50 C49 C48 118.1(3) . . ?
C50 C49 C54 119.8(3) . . ?
C48 C49 C54 122.0(3) . . ?
C51 C50 C49 121.2(4) . . ?
C52 C51 C50 120.1(3) . . ?
C51 C52 C53 121.3(4) . . ?
C52 C53 C48 118.4(3) . . ?
C52 C53 C57 120.1(3) . . ?
C48 C53 C57 121.5(3) . . ?
C55 C54 C49 111.6(4) . . ?
C55 C54 C56 110.5(4) . . ?
C49 C54 C56 113.3(4) . . ?
C58 C57 C53 110.2(3) . . ?
C58 C57 C59 109.5(4) . . ?
C53 C57 C59 112.5(3) . . ?
O61 C61 Cr1 132.0(9) . . ?
O61 C61' Cr1 171.3(8) . . ?
C61' O61 Mg1 142.3(7) . . ?
C61 O61 Mg1 173.6(6) . . ?
O62 C62 Cr1 167.4(5) . . ?
O62 C62' Cr1 131.0(13) . . ?
C62 O62 Mg2 143.7(4) . . ?
C62' O62 Mg2 175.8(9) . . ?
O63 C63 Cr1 178.3(4) . . ?
O64 C64 Cr1 178.6(4) . . ?
O65 C65 Cr1 177.9(4) . . ?
O66 C66 Cr1 177.0(4) . . ?
C72 C71 C76 120.0 . . ?
C72 C71 C70 119.2(7) . . ?
C76 C71 C70 120.7(7) . . ?
C71 C72 C73 120.0 . . ?
C74 C73 C72 120.0 . . ?
C73 C74 C75 120.0 . . ?
C74 C75 C76 120.0 . . ?
C75 C76 C71 120.0 . . ?
C72' C71' C76' 120.0 . . ?
C72' C71' C70' 121.8(7) . . ?
C76' C71' C70' 118.2(7) . . ?
C73' C72' C71' 120.0 . . ?
C72' C73' C74' 120.0 . . ?
C73' C74' C75' 120.0 . . ?
C76' C75' C74' 120.0 . . ?
C75' C76' C71' 120.0 . . ?

loop_
_geom_bond_atom_site_label_1
_geom_bond_atom_site_label_2
_geom_bond_distance
_geom_bond_site_symmetry_2
_geom_bond_publ_flag
Cr1 C61' 1.811(10) . ?
Cr1 C62 1.826(5) . ?
Cr1 C65 1.896(4) . ?
Cr1 C66 1.905(5) . ?
Cr1 C63 1.906(4) . ?
Cr1 C64 1.913(4) . ?
Cr1 C61 2.053(8) . ?
Cr1 C62' 2.069(12) . ?
Mg1 O61 2.000(2) . ?
Mg1 N3 2.028(2) . ?
Mg1 N1 2.048(2) . ?
Mg1 Mg2 3.5515(11) . ?
Mg2 O62 2.008(2) . ?
Mg2 N33 2.030(2) . ?
Mg2 N31 2.036(2) . ?
N1 C1 1.326(3) . ?
N1 C6 1.435(3) . ?
C1 C2 1.405(4) . ?
C1 C4 1.513(4) . ?
C2 C3 1.408(4) . ?
C3 N3 1.331(4) . ?
C3 C5 1.509(4) . ?
N3 C18 1.442(3) . ?
C6 C7 1.409(5) . ?
C6 C11 1.409(4) . ?
C7 C8 1.399(4) . ?
C7 C12 1.520(5) . ?
C8 C9 1.378(6) . ?
C9 C10 1.369(6) . ?
C10 C11 1.396(5) . ?
C11 C15 1.521(5) . ?
C12 C13 1.518(5) . ?
C12 C14 1.534(5) . ?
C15 C16 1.501(6) . ?
C15 C17 1.518(6) . ?
C18 C23 1.395(4) . ?
C18 C19 1.403(5) . ?
C19 C20 1.397(5) . ?
C19 C24 1.522(5) . ?
C20 C21 1.382(6) . ?
C21 C22 1.361(6) . ?
C22 C23 1.398(4) . ?
C23 C27 1.517(5) . ?
C24 C26 1.505(9) . ?
C24 C25 1.530(9) . ?
C27 C28 1.516(6) . ?
C27 C29 1.533(5) . ?
N31 C31 1.334(3) . ?
N31 C36 1.444(4) . ?
C31 C32 1.404(4) . ?
C31 C34 1.516(4) . ?
C32 C33 1.390(5) . ?
N33 C33 1.340(4) . ?
N33 C48 1.441(4) . ?
C33 C35 1.515(4) . ?
C36 C41 1.402(4) . ?
C36 C37 1.411(5) . ?
C37 C38 1.398(4) . ?
C37 C42 1.512(5) . ?
C38 C39 1.370(7) . ?
C39 C40 1.368(8) . ?
C40 C41 1.421(6) . ?
C41 C45 1.503(7) . ?
C42 C44 1.508(5) . ?
C42 C43 1.525(6) . ?
C45 C47 1.516(6) . ?
C45 C46 1.533(6) . ?
C48 C53 1.400(5) . ?
C48 C49 1.402(5) . ?
C49 C50 1.390(5) . ?
C49 C54 1.523(6) . ?
C50 C51 1.378(6) . ?
C51 C52 1.362(6) . ?
C52 C53 1.394(5) . ?
C53 C57 1.512(5) . ?
C54 C55 1.511(7) . ?
C54 C56 1.532(8) . ?
C57 C58 1.509(6) . ?
C57 C59 1.531(5) . ?
C61 O61 1.211(8) . ?
C61' O61 1.199(10) . ?
C62 O62 1.184(6) . ?
C62' O62 1.196(12) . ?
C63 O63 1.133(5) . ?
C64 O64 1.132(5) . ?
C65 O65 1.140(6) . ?
C66 O66 1.144(6) . ?
C70 C71 1.459(16) . ?
C71 C72 1.3900 . ?
C71 C76 1.3900 . ?
C72 C73 1.3900 . ?
C73 C74 1.3900 . ?
C74 C75 1.3900 . ?
C75 C76 1.3900 . ?
C70' C71' 1.466(17) . ?
C71' C72' 1.3900 . ?
C71' C76' 1.3900 . ?
C72' C73' 1.3900 . ?
C73' C74' 1.3900 . ?
C74' C75' 1.3900 . ?
C75' C76' 1.3900 . ?
